data_4082532
loop_
_publ_author_name
'Vald\'es, Hugo'
'Poyatos, Macarena'
'Peris, Eduardo'

_publ_section_title
;
 A Pyrene-Based N-Heterocyclic Carbene: Study of Its Coordination
 Chemistry and Stereoelectronic Properties
;
_journal_issue 1
_journal_name_full Organometallics
_journal_page_first 394
_journal_paper_doi 10.1021/om401134w
_journal_volume 33
_journal_year 2014
_chemical_formula_moiety 'C43 H53 Br Ir N2 Ru, F6 P'
_chemical_formula_sum 'C43 H53 Br F6 Ir N2 P Ru'
_chemical_formula_weight 1116.02
_chemical_name_systematic
;
 ?
;
_space_group_crystal_system triclinic
_space_group_IT_number 2
_space_group_name_Hall '-P 1'
_space_group_name_H-M_alt 'P -1'
_symmetry_space_group_name_Hall '-P 1'
_symmetry_space_group_name_H-M 'P -1'
_atom_sites_solution_hydrogens geom
_atom_sites_solution_primary direct
_audit_creation_date 2013-11-13
_audit_creation_method
;
  Olex2 1.2
  (compiled Apr 23 2013 17:59:47, GUI svn.r4466)
;
_cell_angle_alpha 96.493(3)
_cell_angle_beta 101.866(2)
_cell_angle_gamma 118.496(3)
_cell_formula_units_Z 2
_cell_length_a 11.8980(3)
_cell_length_b 12.2223(4)
_cell_length_c 17.2260(4)
_cell_measurement_reflns_used 14046
_cell_measurement_temperature 200.1(2)
_cell_measurement_theta_max 28.4980
_cell_measurement_theta_min 3.4520
_cell_volume 2088.54(13)
_computing_cell_refinement
;
CrysAlisPro, Agilent Technologies,
Version 1.171.36.28 (release 01-02-2013 CrysAlis171 .NET)
(compiled Feb  1 2013,16:14:44)
;
_computing_data_collection
;
CrysAlisPro, Agilent Technologies,
Version 1.171.36.28 (release 01-02-2013 CrysAlis171 .NET)
(compiled Feb  1 2013,16:14:44)
;
_computing_data_reduction
;
CrysAlisPro, Agilent Technologies,
Version 1.171.36.28 (release 01-02-2013 CrysAlis171 .NET)
(compiled Feb  1 2013,16:14:44)
;
_computing_molecular_graphics
;
O. V. Dolomanov, L. J. Bourhis, R. J. Gildea, J. A. K. Howard and H. Puschmann,
OLEX2: a complete structure solution, refinement and analysis program.
J. Appl. Cryst. (2009). 42, 339-341.
;
_computing_publication_material
;
O. V. Dolomanov, L. J. Bourhis, R. J. Gildea, J. A. K. Howard and H. Puschmann,
OLEX2: a complete structure solution, refinement and analysis program.
J. Appl. Cryst. (2009). 42, 339-341.
;
_computing_structure_refinement
;
SHELXL, G.M. Sheldrick, Acta Cryst.
(2008). A64, 112-122
;
_computing_structure_solution
;
SHELXS, G.M. Sheldrick, Acta Cryst.
(2008). A64, 112-122
;
_diffrn_ambient_temperature 200.1(2)
_diffrn_detector_area_resol_mean 10.4051
_diffrn_measured_fraction_theta_full 0.9986
_diffrn_measured_fraction_theta_max 0.8505
_diffrn_measurement_details
;
  1 omega  -20.00   26.00   0.5000   22.0000
omega____ theta____ kappa____ phi______ frames
    -      -11.1253  -99.0000   30.0000 92

  2 omega   -2.00   82.00   0.5000   22.0000
omega____ theta____ kappa____ phi______ frames
    -       12.3753   38.0000  -60.0000 168

  3 omega   16.00   72.00   0.5000   22.0000
omega____ theta____ kappa____ phi______ frames
    -       12.3753 -143.0000  131.0287 112

  4 omega    7.00   88.00   0.5000   22.0000
omega____ theta____ kappa____ phi______ frames
    -       12.3753   38.0000    0.0000 162

  5 omega  -36.00   43.00   0.5000   22.0000
omega____ theta____ kappa____ phi______ frames
    -       12.3753  -77.0000 -180.0000 158

  6 omega -100.00  -55.00   0.5000   22.0000
omega____ theta____ kappa____ phi______ frames
    -      -11.1253  178.0000 -150.0000 90

  7 omega  -20.00   54.00   0.5000   22.0000
omega____ theta____ kappa____ phi______ frames
    -       12.3753  -99.0000   60.0000 148

  8 omega  -64.00   39.00   0.5000   22.0000
omega____ theta____ kappa____ phi______ frames
    -       12.3753  -38.0000 -150.0000 206

  9 omega  -17.00   86.00   0.5000   22.0000
omega____ theta____ kappa____ phi______ frames
    -       12.3753   57.0000    0.0000 206

 10 omega  -14.00   88.00   0.5000   22.0000
omega____ theta____ kappa____ phi______ frames
    -       12.3753   38.0000 -150.0000 204

 11 omega    2.00   49.00   0.5000   22.0000
omega____ theta____ kappa____ phi______ frames
    -       12.3753 -125.0000  161.8869 94

 12 omega   53.00   89.00   0.5000   22.0000
omega____ theta____ kappa____ phi______ frames
    -       12.3753  155.0000   29.2968 72
;
_diffrn_measurement_device_type 'SuperNova, Dual, Cu at zero, Atlas'
_diffrn_measurement_method '\w scans'
_diffrn_orient_matrix_UB_11 0.0024177000
_diffrn_orient_matrix_UB_12 -0.0095036000
_diffrn_orient_matrix_UB_13 0.0400364000
_diffrn_orient_matrix_UB_21 0.0483717000
_diffrn_orient_matrix_UB_22 0.0661476000
_diffrn_orient_matrix_UB_23 0.0167627000
_diffrn_orient_matrix_UB_31 -0.0519779000
_diffrn_orient_matrix_UB_32 0.0132054000
_diffrn_orient_matrix_UB_33 -0.0001741000
_diffrn_radiation_monochromator mirror
_diffrn_radiation_type 'Mo K\a'
_diffrn_radiation_wavelength 0.7107
_diffrn_reflns_av_R_equivalents 0.0519
_diffrn_reflns_av_unetI/netI 0.0492
_diffrn_reflns_Laue_measured_fraction_full 0.998
_diffrn_reflns_Laue_measured_fraction_max 0.912
_diffrn_reflns_limit_h_max 16
_diffrn_reflns_limit_h_min -15
_diffrn_reflns_limit_k_max 16
_diffrn_reflns_limit_k_min -16
_diffrn_reflns_limit_l_max 23
_diffrn_reflns_limit_l_min -23
_diffrn_reflns_number 45967
_diffrn_reflns_point_group_measured_fraction_full 0.998
_diffrn_reflns_point_group_measured_fraction_max 0.912
_diffrn_reflns_theta_full 25.242
_diffrn_reflns_theta_max 29.525
_diffrn_reflns_theta_min 2.712
_diffrn_source 'SuperNova (Mo) X-ray Source'
_exptl_absorpt_coefficient_mu 4.599
_exptl_absorpt_correction_T_max 0.995
_exptl_absorpt_correction_T_min 0.985
_exptl_absorpt_correction_type analytical
_exptl_absorpt_process_details
;
CrysAlisPro, Agilent Technologies,
Version 1.171.36.28 (release 01-02-2013 CrysAlis171 .NET)
(compiled Feb  1 2013,16:14:44)
Analytical numeric absorption correction using a multifaceted crystal
            model based on expressions derived by R.C. Clark & J.S. Reid.
(Clark, R. C. & Reid, J. S. (1995). Acta Cryst. A51, 887-897)
;
_exptl_crystal_colour
;
;
_exptl_crystal_density_diffrn 1.775
_exptl_crystal_description
;
;
_exptl_crystal_F_000 1100
_exptl_crystal_size_max 0.1472
_exptl_crystal_size_mid 0.1353
_exptl_crystal_size_min 0.0549
_refine_diff_density_max 2.395
_refine_diff_density_min -1.419
_refine_diff_density_rms 0.154
_refine_ls_extinction_method none
_refine_ls_goodness_of_fit_ref 1.082
_refine_ls_hydrogen_treatment constr
_refine_ls_matrix_type full
_refine_ls_number_parameters 512
_refine_ls_number_reflns 10643
_refine_ls_number_restraints 0
_refine_ls_restrained_S_all 1.082
_refine_ls_R_factor_all 0.0753
_refine_ls_R_factor_gt 0.0433
_refine_ls_shift/su_max 0.001
_refine_ls_shift/su_mean 0.000
_refine_ls_structure_factor_coef Fsqd
_refine_ls_weighting_details 'w=1/[\s^2^(Fo^2^)+(0.0332P)^2^+8.8539P] where P=(Fo^2^+2Fc^2^)/3'
_refine_ls_weighting_scheme calc
_refine_ls_wR_factor_gt 0.0890
_refine_ls_wR_factor_ref 0.1069
_reflns_Friedel_coverage 0.000
_reflns_number_gt 7945
_reflns_number_total 10643
_reflns_threshold_expression 'I > 2\s(I)'
_cod_data_source_file om401134w_si_002.cif
_cod_data_source_block of_9b_(str1556)
_cod_original_cell_volume 2088.52(12)
_cod_database_code 4082532
_chemical_oxdiff_formula 'C33 H53 N2 Cl Ir Ru P F6'
_reflns_odcompleteness_completeness 99.86
_reflns_odcompleteness_iscentric 1
_reflns_odcompleteness_theta 26.32
_olex2_refinement_description
;
1. Fixed Uiso
 At 1.2 times of:
  All C(H) groups, All C(H,H) groups
 At 1.5 times of:
  All C(H,H,H) groups
2. Others
 Fixed Sof: F6(0.5) F6A(0.5)
3.a Ternary CH refined with riding coordinates:
 C33(H33), C30(H30), C15(H15), C13(H13), C14(H14), C29(H29), C26(H26)
3.b Secondary CH2 refined with riding coordinates:
 C6(H6A,H6B), C2(H2A,H2B), C3(H3A,H3B), C7(H7A,H7B), C8(H8A,H8B), C31(H31A,
 H31B), C28(H28A,H28B), C32(H32A,H32B), C27(H27A,H27B), C4(H4A,H4B)
3.c Aromatic/amide H refined with riding coordinates:
 C17(H17), C18(H18), C22(H22), C21(H21), C20(H20)
3.d Idealised Me refined as rotating group:
 C40(H40A,H40B,H40C), C41(H41A,H41B,H41C), C42(H42A,H42B,H42C), C43(H43A,H43B,
 H43C), C39(H39A,H39B,H39C), C9(H9A,H9B,H9C), C5(H5A,H5B,H5C)
;
_shelx_space_group_comment
;
The symmetry employed for this shelxl refinement is uniquely defined
by the following loop, which should always be used as a source of
symmetry information in preference to the above space-group names.
They are only intended as comments.
;
_shelxl_version_number 2013-4

loop_
_space_group_symop_operation_xyz
'x, y, z'
'-x, -y, -z'

loop_
_atom_site_label
_atom_site_type_symbol
_atom_site_fract_x
_atom_site_fract_y
_atom_site_fract_z
_atom_site_U_iso_or_equiv
_atom_site_adp_type
_atom_site_occupancy
_atom_site_site_symmetry_order
_atom_site_calc_flag
_atom_site_refinement_flags_posn
_atom_site_refinement_flags_adp
_atom_site_refinement_flags_occupancy
_atom_site_disorder_assembly
_atom_site_disorder_group
Ir1 Ir 0.94064(2) 0.66281(2) 0.39795(2) 0.03404(7) Uani 1 1 d . . . . .
Ru1 Ru 1.22165(4) 0.43223(4) 0.15143(2) 0.02396(9) Uani 1 1 d . . . . .
Br1 Br 1.15568(7) 0.69564(8) 0.48052(4) 0.05459(19) Uani 1 1 d . . . . .
P1 P 0.82246(18) 0.91739(15) 0.12609(11) 0.0423(4) Uani 1 1 d . . . . .
N2 N 1.0573(4) 0.7294(4) 0.2574(3) 0.0273(9) Uani 1 1 d . . . . .
C33 C 0.7366(5) 0.5785(8) 0.3299(4) 0.0495(18) Uani 1 1 d . . . . .
H33 H 0.7109 0.5258 0.2736 0.059 Uiso 1 1 calc R U . . .
N1 N 0.9783(4) 0.5281(4) 0.2547(3) 0.0268(9) Uani 1 1 d . . . . .
C11 C 1.0351(5) 0.5517(5) 0.1908(3) 0.0248(10) Uani 1 1 d . . . . .
C10 C 1.0850(5) 0.6790(5) 0.1921(3) 0.0263(10) Uani 1 1 d . . . . .
C6 C 0.9257(5) 0.4104(5) 0.2847(3) 0.0317(11) Uani 1 1 d . . . . .
H6A H 0.9309 0.4338 0.3428 0.038 Uiso 1 1 calc R U . . .
H6B H 0.9843 0.3745 0.2825 0.038 Uiso 1 1 calc R U . . .
C23 C 1.1549(5) 0.7399(5) 0.1365(3) 0.0268(10) Uani 1 1 d . . . . .
C24 C 1.1820(5) 0.6639(5) 0.0833(3) 0.0260(10) Uani 1 1 d . . . . .
C1 C 0.9941(5) 0.6388(5) 0.2965(3) 0.0280(11) Uani 1 1 d . . . . .
C19 C 1.2591(5) 0.7195(5) 0.0310(3) 0.0306(11) Uani 1 1 d . . . . .
C25 C 1.1291(5) 0.5296(5) 0.0814(3) 0.0253(10) Uani 1 1 d . . . . .
C17 C 1.2410(6) 0.5180(6) -0.0243(3) 0.0352(12) Uani 1 1 d . . . . .
H17 H 1.2616 0.4700 -0.0600 0.042 Uiso 1 1 calc R U . . .
C12 C 1.0506(5) 0.4677(5) 0.1336(3) 0.0258(10) Uani 1 1 d . . . . .
C2 C 1.1165(5) 0.8660(5) 0.2968(4) 0.0333(12) Uani 1 1 d . . . . .
H2A H 1.0720 0.8736 0.3380 0.040 Uiso 1 1 calc R U . . .
H2B H 1.1011 0.9109 0.2551 0.040 Uiso 1 1 calc R U . . .
C18 C 1.2896(6) 0.6421(6) -0.0208(4) 0.0370(13) Uani 1 1 d . . . . .
H18 H 1.3462 0.6811 -0.0533 0.044 Uiso 1 1 calc R U . . .
C22 C 1.1971(6) 0.8660(5) 0.1303(4) 0.0362(12) Uani 1 1 d . . . . .
H22 H 1.1765 0.9173 0.1635 0.043 Uiso 1 1 calc R U . . .
C30 C 0.8556(6) 0.6191(7) 0.4983(4) 0.0453(15) Uani 1 1 d . . . . .
H30 H 0.9041 0.5941 0.5405 0.054 Uiso 1 1 calc R U . . .
C15 C 1.1076(5) 0.3247(5) 0.0223(3) 0.0319(12) Uani 1 1 d . . . . .
H15 H 1.1414 0.2782 -0.0083 0.038 Uiso 1 1 calc R U . . .
C13 C 1.0016(5) 0.3350(5) 0.1279(4) 0.0312(11) Uani 1 1 d . . . . .
H13 H 0.9614 0.2953 0.1703 0.037 Uiso 1 1 calc R U . . .
C16 C 1.1577(5) 0.4555(5) 0.0251(3) 0.0286(11) Uani 1 1 d . . . . .
C21 C 1.2685(6) 0.9171(6) 0.0767(4) 0.0421(14) Uani 1 1 d . . . . .
H21 H 1.2948 1.0022 0.0725 0.051 Uiso 1 1 calc R U . . .
C14 C 1.0284(5) 0.2640(5) 0.0715(4) 0.0336(12) Uani 1 1 d . . . . .
H14 H 1.0073 0.1755 0.0752 0.040 Uiso 1 1 calc R U . . .
C36 C 1.3037(5) 0.3994(5) 0.2648(3) 0.0305(11) Uani 1 1 d . . . . .
C35 C 1.3476(5) 0.5323(5) 0.2771(3) 0.0302(11) Uani 1 1 d . . . . .
C37 C 1.3542(6) 0.3677(6) 0.2027(4) 0.0407(14) Uani 1 1 d . . . . .
C34 C 1.4236(5) 0.5823(6) 0.2225(4) 0.0368(13) Uani 1 1 d . . . . .
C20 C 1.3015(6) 0.8455(6) 0.0296(4) 0.0397(13) Uani 1 1 d . . . . .
H20 H 1.3547 0.8835 -0.0047 0.048 Uiso 1 1 calc R U . . .
C38 C 1.4281(6) 0.4811(7) 0.1771(4) 0.0455(16) Uani 1 1 d . . . . .
C3 C 1.2654(6) 0.9295(5) 0.3379(4) 0.0391(13) Uani 1 1 d . . . . .
H3A H 1.3092 0.9186 0.2971 0.047 Uiso 1 1 calc R U . . .
H3B H 1.2804 0.8866 0.3810 0.047 Uiso 1 1 calc R U . . .
C7 C 0.7827(6) 0.3067(6) 0.2379(4) 0.0370(13) Uani 1 1 d . . . . .
H7A H 0.7754 0.2838 0.1793 0.044 Uiso 1 1 calc R U . . .
H7B H 0.7221 0.3396 0.2422 0.044 Uiso 1 1 calc R U . . .
C8 C 0.7404(7) 0.1877(6) 0.2714(4) 0.0473(16) Uani 1 1 d . . . . .
H8A H 0.8019 0.1558 0.2675 0.057 Uiso 1 1 calc R U . . .
H8B H 0.7481 0.2112 0.3300 0.057 Uiso 1 1 calc R U . . .
C29 C 0.9146(7) 0.7484(8) 0.5063(4) 0.0526(18) Uani 1 1 d . . . . .
H29 H 0.9985 0.8014 0.5531 0.063 Uiso 1 1 calc R U . . .
C26 C 0.8018(7) 0.7087(8) 0.3378(4) 0.0501(18) Uani 1 1 d . . . . .
H26 H 0.8160 0.7332 0.2857 0.060 Uiso 1 1 calc R U . . .
C31 C 0.7078(7) 0.5262(8) 0.4662(4) 0.060(2) Uani 1 1 d . . . . .
H31A H 0.6907 0.4409 0.4732 0.072 Uiso 1 1 calc R U . . .
H31B H 0.6639 0.5533 0.5005 0.072 Uiso 1 1 calc R U . . .
C28 C 0.8380(10) 0.8154(9) 0.4820(5) 0.078(3) Uani 1 1 d . . . . .
H28A H 0.7587 0.7798 0.5022 0.094 Uiso 1 1 calc R U . . .
H28B H 0.8958 0.9075 0.5106 0.094 Uiso 1 1 calc R U . . .
C40 C 1.3227(7) 0.6090(6) 0.3385(4) 0.0437(15) Uani 1 1 d . . . . .
H40A H 1.3041 0.6694 0.3139 0.066 Uiso 1 1 calc R U . . .
H40B H 1.4020 0.6569 0.3865 0.066 Uiso 1 1 calc R U . . .
H40C H 1.2456 0.5510 0.3552 0.066 Uiso 1 1 calc R U . . .
C41 C 1.2266(7) 0.3104(6) 0.3119(4) 0.0465(15) Uani 1 1 d . . . . .
H41A H 1.1771 0.3433 0.3354 0.070 Uiso 1 1 calc R U . . .
H41B H 1.2887 0.3045 0.3560 0.070 Uiso 1 1 calc R U . . .
H41C H 1.1634 0.2250 0.2752 0.070 Uiso 1 1 calc R U . . .
C42 C 1.3357(9) 0.2386(8) 0.1726(5) 0.066(2) Uani 1 1 d . . . . .
H42A H 1.2497 0.1714 0.1762 0.099 Uiso 1 1 calc R U . . .
H42B H 1.4085 0.2324 0.2065 0.099 Uiso 1 1 calc R U . . .
H42C H 1.3368 0.2275 0.1156 0.099 Uiso 1 1 calc R U . . .
C43 C 1.5039(7) 0.4940(10) 0.1150(4) 0.070(2) Uani 1 1 d . . . . .
H43A H 1.4654 0.4098 0.0778 0.104 Uiso 1 1 calc R U . . .
H43B H 1.5982 0.5266 0.1434 0.104 Uiso 1 1 calc R U . . .
H43C H 1.4973 0.5538 0.0837 0.104 Uiso 1 1 calc R U . . .
C39 C 1.4884(7) 0.7186(7) 0.2149(5) 0.059(2) Uani 1 1 d . . . . .
H39A H 1.4880 0.7200 0.1581 0.089 Uiso 1 1 calc R U . . .
H39B H 1.5810 0.7673 0.2508 0.089 Uiso 1 1 calc R U . . .
H39C H 1.4385 0.7574 0.2309 0.089 Uiso 1 1 calc R U . . .
C9 C 0.5986(8) 0.0818(7) 0.2261(6) 0.069(2) Uani 1 1 d . . . . .
H9A H 0.5929 0.0510 0.1696 0.104 Uiso 1 1 calc R U . . .
H9B H 0.5380 0.1149 0.2261 0.104 Uiso 1 1 calc R U . . .
H9C H 0.5727 0.0109 0.2531 0.104 Uiso 1 1 calc R U . . .
C32 C 0.6440(8) 0.5120(11) 0.3814(5) 0.092(4) Uani 1 1 d . . . . .
H32A H 0.5826 0.5453 0.3802 0.111 Uiso 1 1 calc R U . . .
H32B H 0.5885 0.4191 0.3544 0.111 Uiso 1 1 calc R U . . .
C27 C 0.7927(11) 0.8064(11) 0.3957(5) 0.093(3) Uani 1 1 d . . . . .
H27A H 0.8461 0.8920 0.3857 0.111 Uiso 1 1 calc R U . . .
H27B H 0.6983 0.7845 0.3816 0.111 Uiso 1 1 calc R U . . .
F1 F 0.8547(6) 0.9197(4) 0.0412(3) 0.0772(14) Uani 1 1 d . . . . .
F2 F 0.7895(6) 0.9152(5) 0.2097(3) 0.0816(16) Uani 1 1 d . . . . .
F3 F 0.8050(6) 1.0360(5) 0.1183(3) 0.0856(16) Uani 1 1 d . . . . .
F4 F 0.8474(7) 0.8026(5) 0.1359(3) 0.0921(18) Uani 1 1 d . . . . .
F5 F 0.9759(5) 1.0135(6) 0.1724(4) 0.1021(19) Uani 1 1 d . . . . .
F6 F 0.668(2) 0.829(2) 0.0870(15) 0.099(7) Uani 0.5 1 d . . P A 1
C5 C 1.4734(9) 1.1345(8) 0.4294(6) 0.084(3) Uani 1 1 d . . . . .
H5A H 1.5300 1.1369 0.3948 0.127 Uiso 1 1 calc R U . . .
H5B H 1.4780 1.0837 0.4688 0.127 Uiso 1 1 calc R U . . .
H5C H 1.5052 1.2221 0.4589 0.127 Uiso 1 1 calc R U . . .
C4 C 1.3297(7) 1.0736(7) 0.3765(6) 0.078(3) Uani 1 1 d . . . . .
H4A H 1.3274 1.1185 0.3324 0.094 Uiso 1 1 calc R U . . .
H4B H 1.2762 1.0849 0.4102 0.094 Uiso 1 1 calc R U . . .
F6A F 0.685(2) 0.813(3) 0.0712(17) 0.160(14) Uani 0.5 1 d . . P A 2

loop_
_atom_site_aniso_label
_atom_site_aniso_U_11
_atom_site_aniso_U_22
_atom_site_aniso_U_33
_atom_site_aniso_U_23
_atom_site_aniso_U_13
_atom_site_aniso_U_12
Ir1 0.02841(11) 0.04536(14) 0.03053(12) 0.00594(9) 0.00853(9) 0.02142(11)
Ru1 0.0248(2) 0.0241(2) 0.0270(2) 0.00794(16) 0.00928(16) 0.01463(18)
Br1 0.0384(3) 0.0797(5) 0.0457(4) 0.0106(3) 0.0069(3) 0.0335(4)
P1 0.0538(10) 0.0303(8) 0.0497(10) 0.0166(7) 0.0284(8) 0.0205(8)
N2 0.025(2) 0.025(2) 0.032(2) 0.0037(18) 0.0071(18) 0.0146(19)
C33 0.014(2) 0.077(5) 0.031(3) 0.002(3) 0.007(2) 0.006(3)
N1 0.022(2) 0.026(2) 0.031(2) 0.0085(18) 0.0097(18) 0.0099(19)
C11 0.020(2) 0.022(2) 0.029(3) 0.006(2) 0.007(2) 0.009(2)
C10 0.020(2) 0.026(3) 0.030(3) 0.004(2) 0.004(2) 0.011(2)
C6 0.029(3) 0.030(3) 0.033(3) 0.010(2) 0.011(2) 0.011(2)
C23 0.024(2) 0.021(2) 0.028(3) 0.005(2) 0.002(2) 0.008(2)
C24 0.023(2) 0.026(3) 0.028(3) 0.008(2) 0.003(2) 0.013(2)
C1 0.020(2) 0.034(3) 0.030(3) 0.005(2) 0.007(2) 0.015(2)
C19 0.028(3) 0.034(3) 0.034(3) 0.016(2) 0.010(2) 0.017(2)
C25 0.025(2) 0.027(3) 0.023(2) 0.003(2) 0.0014(19) 0.015(2)
C17 0.039(3) 0.049(3) 0.026(3) 0.010(2) 0.012(2) 0.028(3)
C12 0.022(2) 0.027(3) 0.027(3) 0.005(2) 0.005(2) 0.013(2)
C2 0.034(3) 0.026(3) 0.038(3) -0.001(2) 0.008(2) 0.017(2)
C18 0.037(3) 0.047(3) 0.037(3) 0.018(3) 0.018(3) 0.024(3)
C22 0.043(3) 0.025(3) 0.038(3) 0.006(2) 0.010(3) 0.016(3)
C30 0.037(3) 0.070(5) 0.033(3) 0.011(3) 0.013(3) 0.030(3)
C15 0.035(3) 0.028(3) 0.031(3) 0.001(2) 0.007(2) 0.018(2)
C13 0.022(2) 0.027(3) 0.041(3) 0.006(2) 0.010(2) 0.011(2)
C16 0.027(3) 0.032(3) 0.026(3) 0.005(2) 0.003(2) 0.017(2)
C21 0.047(4) 0.026(3) 0.045(4) 0.014(3) 0.014(3) 0.012(3)
C14 0.033(3) 0.027(3) 0.041(3) 0.002(2) 0.009(2) 0.018(2)
C36 0.033(3) 0.033(3) 0.032(3) 0.013(2) 0.010(2) 0.021(3)
C35 0.025(3) 0.037(3) 0.030(3) 0.008(2) 0.005(2) 0.018(2)
C37 0.052(4) 0.059(4) 0.036(3) 0.013(3) 0.012(3) 0.047(3)
C34 0.023(3) 0.043(3) 0.034(3) 0.010(3) 0.002(2) 0.012(3)
C20 0.041(3) 0.036(3) 0.037(3) 0.013(3) 0.015(3) 0.014(3)
C38 0.035(3) 0.077(5) 0.038(3) 0.021(3) 0.012(3) 0.036(3)
C3 0.043(3) 0.030(3) 0.037(3) 0.002(2) 0.010(3) 0.016(3)
C7 0.031(3) 0.037(3) 0.046(3) 0.014(3) 0.018(3) 0.016(3)
C8 0.049(4) 0.032(3) 0.054(4) 0.014(3) 0.023(3) 0.011(3)
C29 0.054(4) 0.074(5) 0.029(3) -0.001(3) 0.013(3) 0.035(4)
C26 0.052(4) 0.088(6) 0.034(3) 0.015(3) 0.011(3) 0.055(4)
C31 0.044(4) 0.084(6) 0.048(4) 0.023(4) 0.018(3) 0.027(4)
C28 0.106(7) 0.089(6) 0.062(5) 0.001(5) 0.025(5) 0.072(6)
C40 0.049(4) 0.043(3) 0.039(3) 0.000(3) 0.005(3) 0.029(3)
C41 0.056(4) 0.044(4) 0.046(4) 0.026(3) 0.019(3) 0.026(3)
C42 0.104(7) 0.079(5) 0.050(4) 0.012(4) 0.016(4) 0.077(5)
C43 0.049(4) 0.138(8) 0.046(4) 0.032(5) 0.023(3) 0.061(5)
C39 0.034(3) 0.047(4) 0.065(5) 0.025(4) 0.001(3) 0.001(3)
C9 0.050(4) 0.039(4) 0.101(7) 0.009(4) 0.027(4) 0.009(4)
C32 0.033(4) 0.140(9) 0.059(5) 0.043(6) 0.011(4) 0.008(5)
C27 0.125(8) 0.135(9) 0.062(5) -0.007(5) 0.007(5) 0.114(8)
F1 0.133(4) 0.071(3) 0.060(3) 0.033(2) 0.057(3) 0.062(3)
F2 0.135(5) 0.071(3) 0.080(3) 0.042(3) 0.076(3) 0.062(3)
F3 0.135(5) 0.079(3) 0.113(4) 0.059(3) 0.084(4) 0.082(4)
F4 0.179(6) 0.080(3) 0.077(3) 0.041(3) 0.066(4) 0.096(4)
F5 0.062(3) 0.096(4) 0.106(4) 0.034(3) 0.008(3) 0.014(3)
F6 0.044(7) 0.125(16) 0.116(16) 0.081(14) 0.031(9) 0.021(9)
C5 0.062(5) 0.053(5) 0.085(7) -0.009(5) 0.004(5) 0.002(4)
C4 0.038(4) 0.056(5) 0.098(6) -0.060(4) -0.008(4) 0.020(4)
F6A 0.101(17) 0.113(14) 0.084(12) -0.015(9) 0.002(11) -0.063(12)

loop_
_atom_type_symbol
_atom_type_description
_atom_type_scat_dispersion_real
_atom_type_scat_dispersion_imag
_atom_type_scat_source
C C 0.0033 0.0016 'International Tables Vol C Tables 4.2.6.8 and 6.1.1.4'
H H 0.0000 0.0000 'International Tables Vol C Tables 4.2.6.8 and 6.1.1.4'
Br Br -0.2901 2.4595 'International Tables Vol C Tables 4.2.6.8 and 6.1.1.4'
F F 0.0171 0.0103 'International Tables Vol C Tables 4.2.6.8 and 6.1.1.4'
Ir Ir -1.4442 7.9887 'International Tables Vol C Tables 4.2.6.8 and 6.1.1.4'
N N 0.0061 0.0033 'International Tables Vol C Tables 4.2.6.8 and 6.1.1.4'
P P 0.1023 0.0942 'International Tables Vol C Tables 4.2.6.8 and 6.1.1.4'
Ru Ru -1.2594 0.8363 'International Tables Vol C Tables 4.2.6.8 and 6.1.1.4'

loop_
_exptl_crystal_face_index_h
_exptl_crystal_face_index_k
_exptl_crystal_face_index_l
_exptl_crystal_face_perp_dist
_exptl_oxdiff_crystal_face_indexfrac_h
_exptl_oxdiff_crystal_face_indexfrac_k
_exptl_oxdiff_crystal_face_indexfrac_l
_exptl_oxdiff_crystal_face_x
_exptl_oxdiff_crystal_face_y
_exptl_oxdiff_crystal_face_z
0 -3 24 0.0382 -0.0111 -3.0071 23.9980 0.9893 0.2028 -0.0433
1 3 -24 0.0166 1.0112 3.0071 -23.9978 -0.9869 -0.1544 -0.0087
-16 11 6 0.0682 -16.0079 10.9957 5.9957 0.0968 0.0535 0.9762
16 -11 -4 0.0846 16.0069 -10.9963 -3.9959 -0.0168 -0.0201 -0.9765
-2 15 4 0.0588 -2.0061 14.9958 3.9984 0.0127 0.9619 0.3016
-17 7 2 0.0677 -17.0050 6.9977 1.9962 -0.0277 -0.3262 0.9759
15 -1 -1 0.0604 15.0027 -0.9992 -0.9970 0.0059 0.6429 -0.7928
3 -15 -4 0.0661 3.0062 -14.9958 -3.9982 -0.0103 -0.9135 -0.3536
-4 0 24 0.0238 -4.0124 -0.0077 23.9970 0.9511 0.2077 0.2043
-6 -11 0 0.0704 -5.9980 -10.9980 -0.0005 0.0900 -1.0176 0.1665

loop_
_geom_angle_atom_site_label_1
_geom_angle_atom_site_label_2
_geom_angle_atom_site_label_3
_geom_angle
C33 Ir1 Br1 163.1(2)
C33 Ir1 C30 82.3(2)
C33 Ir1 C29 93.0(3)
C1 Ir1 Br1 88.63(14)
C1 Ir1 C33 92.5(2)
C1 Ir1 C30 160.5(2)
C1 Ir1 C29 162.9(3)
C1 Ir1 C26 92.5(2)
C30 Ir1 Br1 91.10(17)
C30 Ir1 C29 36.5(3)
C29 Ir1 Br1 90.84(19)
C26 Ir1 Br1 158.9(2)
C26 Ir1 C33 37.9(3)
C26 Ir1 C30 94.7(3)
C26 Ir1 C29 81.9(3)
C12 Ru1 C25 37.33(18)
C12 Ru1 C16 67.49(18)
C15 Ru1 C25 66.81(18)
C15 Ru1 C12 79.27(19)
C15 Ru1 C13 66.8(2)
C15 Ru1 C16 36.68(19)
C15 Ru1 C14 36.7(2)
C13 Ru1 C25 66.86(19)
C13 Ru1 C12 37.13(18)
C13 Ru1 C16 79.1(2)
C13 Ru1 C14 37.11(19)
C16 Ru1 C25 37.52(18)
C14 Ru1 C25 78.61(19)
C14 Ru1 C12 66.86(18)
C14 Ru1 C16 66.2(2)
C36 Ru1 C25 151.54(19)
C36 Ru1 C12 122.08(19)
C36 Ru1 C15 138.7(2)
C36 Ru1 C13 107.5(2)
C36 Ru1 C16 170.27(19)
C36 Ru1 C14 114.5(2)
C36 Ru1 C35 38.2(2)
C36 Ru1 C34 64.2(2)
C35 Ru1 C25 117.54(19)
C35 Ru1 C12 106.26(18)
C35 Ru1 C15 174.47(19)
C35 Ru1 C13 117.6(2)
C35 Ru1 C16 145.2(2)
C35 Ru1 C14 145.3(2)
C37 Ru1 C25 163.7(2)
C37 Ru1 C12 158.8(2)
C37 Ru1 C15 110.7(2)
C37 Ru1 C13 128.1(2)
C37 Ru1 C16 131.6(2)
C37 Ru1 C14 109.3(2)
C37 Ru1 C36 38.7(2)
C37 Ru1 C35 64.2(2)
C37 Ru1 C34 64.2(2)
C37 Ru1 C38 38.4(3)
C34 Ru1 C25 106.4(2)
C34 Ru1 C12 121.2(2)
C34 Ru1 C15 138.7(2)
C34 Ru1 C13 150.9(2)
C34 Ru1 C16 113.6(2)
C34 Ru1 C14 171.7(2)
C34 Ru1 C35 38.2(2)
C38 Ru1 C25 126.0(2)
C38 Ru1 C12 156.8(2)
C38 Ru1 C15 110.9(2)
C38 Ru1 C13 165.9(2)
C38 Ru1 C16 107.7(2)
C38 Ru1 C14 133.6(2)
C38 Ru1 C36 64.4(2)
C38 Ru1 C35 63.9(2)
C38 Ru1 C34 38.1(2)
F2 P1 F1 179.5(3)
F2 P1 F3 91.6(3)
F2 P1 F4 88.6(3)
F2 P1 F5 90.5(3)
F3 P1 F1 88.1(2)
F3 P1 F4 177.3(4)
F3 P1 F5 89.0(3)
F4 P1 F1 91.8(2)
F5 P1 F1 89.9(3)
F5 P1 F4 88.2(4)
F6 P1 F1 94.7(10)
F6 P1 F2 84.9(10)
F6 P1 F3 88.0(9)
F6 P1 F4 94.8(9)
F6 P1 F5 174.4(11)
F6A P1 F1 81.8(12)
F6A P1 F2 97.9(12)
F6A P1 F3 97.8(14)
F6A P1 F4 84.8(14)
F6A P1 F5 169.0(14)
C10 N2 C2 127.1(4)
C1 N2 C10 111.3(4)
C1 N2 C2 119.7(4)
C26 C33 Ir1 70.4(3)
C26 C33 C32 122.9(7)
C32 C33 Ir1 110.9(5)
C11 N1 C6 128.1(4)
C1 N1 C11 109.9(4)
C1 N1 C6 121.4(4)
N1 C11 C12 130.3(4)
C10 C11 N1 107.2(4)
C10 C11 C12 122.4(5)
N2 C10 C23 130.7(5)
C11 C10 N2 105.9(4)
C11 C10 C23 123.4(5)
N1 C6 C7 115.1(4)
C24 C23 C10 116.3(4)
C22 C23 C10 125.7(5)
C22 C23 C24 118.1(5)
C23 C24 C25 120.4(5)
C19 C24 C23 119.9(5)
C19 C24 C25 119.7(5)
N2 C1 Ir1 127.4(4)
N2 C1 N1 105.7(4)
N1 C1 Ir1 126.9(4)
C24 C19 C18 119.2(5)
C20 C19 C24 119.1(5)
C20 C19 C18 121.6(5)
C24 C25 Ru1 130.2(3)
C24 C25 C16 118.3(5)
C12 C25 Ru1 70.7(3)
C12 C25 C24 122.3(4)
C12 C25 C16 119.4(4)
C16 C25 Ru1 70.8(3)
C18 C17 C16 121.1(5)
C11 C12 Ru1 126.8(3)
C25 C12 Ru1 71.9(3)
C25 C12 C11 114.9(4)
C13 C12 Ru1 70.4(3)
C13 C12 C11 125.9(5)
C13 C12 C25 119.1(4)
N2 C2 C3 111.3(4)
C17 C18 C19 121.9(5)
C21 C22 C23 121.0(5)
C29 C30 Ir1 72.4(4)
C29 C30 C31 124.3(7)
C31 C30 Ir1 110.3(4)
C16 C15 Ru1 73.0(3)
C14 C15 Ru1 72.0(3)
C14 C15 C16 121.2(5)
C12 C13 Ru1 72.5(3)
C14 C13 Ru1 71.8(3)
C14 C13 C12 120.6(5)
C25 C16 Ru1 71.6(3)
C17 C16 Ru1 127.9(4)
C17 C16 C25 119.5(5)
C15 C16 Ru1 70.3(3)
C15 C16 C25 119.3(5)
C15 C16 C17 121.1(5)
C20 C21 C22 120.3(5)
C15 C14 Ru1 71.2(3)
C15 C14 C13 120.3(5)
C13 C14 Ru1 71.1(3)
C35 C36 Ru1 71.4(3)
C35 C36 C37 107.7(5)
C35 C36 C41 126.4(5)
C37 C36 Ru1 70.4(3)
C37 C36 C41 125.8(5)
C41 C36 Ru1 126.8(4)
C36 C35 Ru1 70.4(3)
C36 C35 C34 108.1(5)
C36 C35 C40 126.5(5)
C34 C35 Ru1 70.6(3)
C34 C35 C40 125.3(5)
C40 C35 Ru1 126.1(4)
C36 C37 Ru1 71.0(3)
C36 C37 C42 125.6(6)
C38 C37 Ru1 70.9(3)
C38 C37 C36 107.8(5)
C38 C37 C42 126.6(6)
C42 C37 Ru1 125.2(5)
C35 C34 Ru1 71.2(3)
C35 C34 C39 125.9(6)
C38 C34 Ru1 70.6(3)
C38 C34 C35 108.1(5)
C38 C34 C39 126.1(6)
C39 C34 Ru1 124.1(4)
C21 C20 C19 121.4(5)
C37 C38 Ru1 70.6(3)
C37 C38 C43 126.2(7)
C34 C38 Ru1 71.3(3)
C34 C38 C37 108.3(5)
C34 C38 C43 125.4(7)
C43 C38 Ru1 125.9(4)
C2 C3 C4 111.9(5)
C6 C7 C8 110.8(5)
C9 C8 C7 112.4(6)
C30 C29 Ir1 71.1(4)
C30 C29 C28 123.9(7)
C28 C29 Ir1 109.9(5)
C33 C26 Ir1 71.7(4)
C33 C26 C27 126.3(8)
C27 C26 Ir1 111.5(5)
C32 C31 C30 116.6(6)
C27 C28 C29 116.9(6)
C31 C32 C33 117.0(6)
C28 C27 C26 116.0(7)
C5 C4 C3 112.7(7)

loop_
_geom_bond_atom_site_label_1
_geom_bond_atom_site_label_2
_geom_bond_distance
Ir1 Br1 2.4749(7)
Ir1 C33 2.121(6)
Ir1 C1 2.016(5)
Ir1 C30 2.170(6)
Ir1 C29 2.186(6)
Ir1 C26 2.105(6)
Ru1 C25 2.261(5)
Ru1 C12 2.244(5)
Ru1 C15 2.216(5)
Ru1 C13 2.218(5)
Ru1 C16 2.250(5)
Ru1 C14 2.226(6)
Ru1 C36 2.167(5)
Ru1 C35 2.179(5)
Ru1 C37 2.159(5)
Ru1 C34 2.171(6)
Ru1 C38 2.163(6)
P1 F1 1.586(4)
P1 F2 1.569(4)
P1 F3 1.575(4)
P1 F4 1.586(5)
P1 F5 1.579(6)
P1 F6 1.56(2)
P1 F6A 1.52(2)
N2 C10 1.394(6)
N2 C1 1.351(7)
N2 C2 1.473(6)
C33 C26 1.372(10)
C33 C32 1.539(9)
N1 C11 1.395(6)
N1 C6 1.473(7)
N1 C1 1.366(7)
C11 C10 1.371(7)
C11 C12 1.444(7)
C10 C23 1.435(7)
C6 C7 1.516(8)
C23 C24 1.422(7)
C23 C22 1.400(7)
C24 C19 1.415(7)
C24 C25 1.444(7)
C19 C18 1.448(8)
C19 C20 1.378(8)
C25 C12 1.442(7)
C25 C16 1.451(7)
C17 C18 1.328(8)
C17 C16 1.436(8)
C12 C13 1.421(7)
C2 C3 1.513(8)
C22 C21 1.382(8)
C30 C29 1.365(10)
C30 C31 1.496(9)
C15 C16 1.406(7)
C15 C14 1.399(8)
C13 C14 1.414(7)
C21 C20 1.369(9)
C36 C35 1.422(7)
C36 C37 1.432(8)
C36 C41 1.496(8)
C35 C34 1.425(8)
C35 C40 1.501(8)
C37 C38 1.422(9)
C37 C42 1.497(9)
C34 C38 1.415(9)
C34 C39 1.501(9)
C38 C43 1.511(9)
C3 C4 1.539(8)
C7 C8 1.521(8)
C8 C9 1.509(10)
C29 C28 1.521(11)
C26 C27 1.525(10)
C31 C32 1.449(10)
C28 C27 1.445(12)
C5 C4 1.517(11)
